data_4322474
loop_
_publ_author_name
'Ksenia Krylova'
'Chandrika P. Kulatilleke'
'Mary Jane Heeg'
'Cynthia A. Salhi'
'L. A. Ochrymowycz'
'D. B. Rorabacher'

_publ_section_title
;
 A Structural Strategy for Generating Rapid Electron-Transfer Kinetics in
 Copper(II/I) Systems
;
_journal_name_full 'Inorganic Chemistry'
_journal_page_first 4322
_journal_page_last 4328
_journal_paper_doi 10.1021/ic990365o
_journal_volume 38
_journal_year 1999
_chemical_formula_sum 'C10 H18 O S4'
_chemical_formula_weight 282.48
_chemical_name_systematic
;
 ?
;
_space_group_IT_number 61
_symmetry_cell_setting orthorhombic
_symmetry_space_group_name_Hall '-P 2ac 2ab'
_symmetry_space_group_name_H-M 'P b c a'
_atom_sites_solution_hydrogens geom
_atom_sites_solution_primary direct
_atom_sites_solution_secondary difmap
_audit_creation_method SHELXL
_cell_angle_alpha 90.00
_cell_angle_beta 90.00
_cell_angle_gamma 90.00
_cell_formula_units_Z 8
_cell_length_a 15.211(2)
_cell_length_b 8.5113(9)
_cell_length_c 20.548(3)
_cell_measurement_reflns_used 25
_cell_measurement_temperature 295(2)
_cell_measurement_theta_min 20
_cell_volume 2660.3(6)
_computing_cell_refinement Siemens
_computing_data_collection 'Siemens XSCANS'
_computing_data_reduction Siemens
_computing_molecular_graphics SHELXTL-Plus
_computing_publication_material SHELXL-93
_computing_structure_refinement 'SHELXL-93 (Sheldrick, 1993)'
_computing_structure_solution 'SHELXS-86 (Sheldrick, 1990)'
_diffrn_ambient_temperature 295(2)
_diffrn_measurement_device 'Siemens P3'
_diffrn_measurement_method '2-theta scans'
_diffrn_radiation_monochromator Ni
_diffrn_radiation_source 'fine-focus sealed tube'
_diffrn_radiation_type CuK\a
_diffrn_radiation_wavelength 1.54178
_diffrn_reflns_av_R_equivalents 0.0000
_diffrn_reflns_av_sigmaI/netI 0.0142
_diffrn_reflns_limit_h_max 16
_diffrn_reflns_limit_h_min 0
_diffrn_reflns_limit_k_max 9
_diffrn_reflns_limit_k_min 0
_diffrn_reflns_limit_l_max 0
_diffrn_reflns_limit_l_min -21
_diffrn_reflns_number 2020
_diffrn_reflns_theta_max 55.02
_diffrn_reflns_theta_min 6.34
_diffrn_standards_decay_% 7
_diffrn_standards_interval_count 100
_diffrn_standards_number 3
_exptl_absorpt_coefficient_mu 6.344
_exptl_absorpt_correction_T_max 0.061
_exptl_absorpt_correction_T_min 0.202
_exptl_absorpt_correction_type empirical
_exptl_crystal_colour colorless
_exptl_crystal_density_diffrn 1.411
_exptl_crystal_description 'rectangular rods'
_exptl_crystal_F_000 1200
_exptl_crystal_size_max 0.38
_exptl_crystal_size_mid 0.35
_exptl_crystal_size_min 0.23
_refine_diff_density_max 0.785
_refine_diff_density_min -0.447
_refine_diff_density_rms 0.078
_refine_ls_extinction_coef 0.0016(2)
_refine_ls_extinction_expression Fc^*^=kFc[1+0.001xFc^2^\l^3^/sin(2\q)]^-1/4^
_refine_ls_extinction_method SHELXL
_refine_ls_goodness_of_fit_all 0.932
_refine_ls_goodness_of_fit_obs 0.969
_refine_ls_matrix_type full
_refine_ls_number_parameters 209
_refine_ls_number_reflns 1666
_refine_ls_number_restraints 0
_refine_ls_restrained_S_all 0.993
_refine_ls_restrained_S_obs 0.969
_refine_ls_R_factor_all 0.0534
_refine_ls_R_factor_obs 0.0474
_refine_ls_shift/esd_max -0.257
_refine_ls_shift/esd_mean 0.009
_refine_ls_structure_factor_coef Fsqd
_refine_ls_weighting_details 'w=1/[\s^2^(Fo^2^)+(0.0983P)^2^+5.2588P] where P=(Fo^2^+2Fc^2^)/3'
_refine_ls_weighting_scheme calc
_refine_ls_wR_factor_all 0.1435
_refine_ls_wR_factor_obs 0.1297
_reflns_number_observed 1458
_reflns_number_total 1668
_reflns_observed_criterion >2sigma(I)
_cod_data_source_file ic990365o_1.cif
_cod_data_source_block sol2
_cod_depositor_comments
;
The following automatic conversions were performed:

'_refine_ls_weighting_scheme' value 'calc
w=1/[\s^2^(Fo^2^)+(0.0983P)^2^+5.2588P] where P=(Fo^2^+2Fc^2^)/3' was
changed to 'calc'. New tag '_refine_ls_weighting_details' was
created. The value of the new tag was set to
'w=1/[\s^2^(Fo^2^)+(0.0983P)^2^+5.2588P] where P=(Fo^2^+2Fc^2^)/3'.

Automatic conversion script
Id: cif_fix_values 3143 2015-03-26 13:38:13Z robertas 
;
_cod_database_code 4322474

loop_
_symmetry_equiv_pos_as_xyz
'x, y, z'
'-x+1/2, -y, z+1/2'
'-x, y+1/2, -z+1/2'
'x+1/2, -y+1/2, -z'
'-x, -y, -z'
'x-1/2, y, -z-1/2'
'x, -y-1/2, z-1/2'
'-x-1/2, y-1/2, z'

loop_
_atom_site_aniso_label
_atom_site_aniso_U_11
_atom_site_aniso_U_22
_atom_site_aniso_U_33
_atom_site_aniso_U_23
_atom_site_aniso_U_13
_atom_site_aniso_U_12
S1 0.0243(6) 0.0471(7) 0.0416(7) 0.0031(5) -0.0085(4) 0.0096(4)
S2 0.0345(7) 0.0305(7) 0.0655(8) 0.0050(5) -0.0033(5) -0.0068(4)
S3 0.0243(6) 0.0674(9) 0.0599(8) 0.0126(6) -0.0106(5) 0.0061(5)
S4 0.0375(7) 0.0521(8) 0.0741(9) 0.0171(6) -0.0095(6) -0.0195(5)
C1 0.015(2) 0.039(2) 0.046(2) 0.002(2) -0.002(2) -0.002(2)
C2 0.023(2) 0.037(2) 0.042(2) -0.002(2) -0.001(2) -0.003(2)
C3 0.032(2) 0.050(3) 0.047(3) 0.007(2) -0.004(2) 0.007(2)
C4 0.032(3) 0.056(3) 0.063(3) -0.004(3) 0.002(2) 0.007(2)
C5 0.041(3) 0.092(4) 0.059(3) -0.015(3) 0.003(3) -0.014(3)
C6 0.032(3) 0.097(5) 0.070(4) -0.001(3) -0.001(2) -0.010(3)
C7 0.026(2) 0.044(3) 0.049(3) 0.004(2) -0.002(2) -0.007(2)
C8 0.031(2) 0.031(2) 0.043(2) 0.005(2) -0.002(2) 0.001(2)
C9 0.045(3) 0.028(2) 0.042(3) -0.003(2) -0.002(2) 0.002(2)
O1 0.0281(15) 0.033(2) 0.0351(14) -0.0003(11) -0.0022(12) 0.0009(12)
C10 0.025(2) 0.040(3) 0.038(2) 0.003(2) 0.006(2) 0.001(2)

loop_
_atom_site_label
_atom_site_type_symbol
_atom_site_fract_x
_atom_site_fract_y
_atom_site_fract_z
_atom_site_U_iso_or_equiv
_atom_site_thermal_displace_type
_atom_site_occupancy
_atom_site_calc_flag
_atom_site_refinement_flags
_atom_site_disorder_group
S1 S 0.17077(6) -0.23991(13) 0.45790(5) 0.0377(4) Uani 1 d . .
S2 S 0.09900(7) 0.21552(12) 0.36215(6) 0.0435(4) Uani 1 d . .
S3 S -0.16936(7) 0.0456(2) 0.31168(6) 0.0505(4) Uani 1 d . .
S4 S -0.11173(8) -0.37773(14) 0.42971(6) 0.0546(5) Uani 1 d . .
C1 C 0.1756(3) -0.0777(5) 0.3990(2) 0.0332(10) Uani 1 d . .
C2 C 0.1145(3) 0.0562(5) 0.4194(2) 0.0337(10) Uani 1 d . .
C3 C 0.0047(3) 0.1448(6) 0.3158(2) 0.0426(11) Uani 1 d . .
C4 C -0.0819(3) 0.1548(7) 0.3514(3) 0.0502(12) Uani 1 d . .
C5 C -0.1388(4) -0.1578(7) 0.3335(3) 0.064(2) Uani 1 d . .
C6 C -0.1708(3) -0.2019(8) 0.3996(3) 0.066(2) Uani 1 d . .
C7 C -0.0091(3) -0.2873(5) 0.4561(2) 0.0394(11) Uani 1 d . .
C8 C 0.0755(3) -0.3521(5) 0.4277(2) 0.0349(10) Uani 1 d . .
C9 C 0.0790(3) -0.3661(5) 0.3541(2) 0.0383(11) Uani 1 d . .
O1 O 0.0809(2) -0.2163(3) 0.32211(12) 0.0321(7) Uani 1 d . .
C10 C 0.1642(3) -0.1394(5) 0.3307(2) 0.0342(10) Uani 1 d . .
H1 H 0.2334(31) -0.0388(48) 0.4026(19) 0.041(12) Uiso 1 d . .
H2A H 0.1360(30) 0.1015(49) 0.4577(23) 0.041(12) Uiso 1 d . .
H2B H 0.0639(28) 0.0142(42) 0.4316(17) 0.022(10) Uiso 1 d . .
H3A H 0.0196(29) 0.0379(56) 0.3016(20) 0.040(12) Uiso 1 d . .
H3B H 0.0063(35) 0.2023(62) 0.2815(27) 0.062(16) Uiso 1 d . .
H4A H -0.0716(35) 0.1197(57) 0.3951(26) 0.058(15) Uiso 1 d . .
H4B H -0.1045(38) 0.2595(71) 0.3555(27) 0.070(17) Uiso 1 d . .
H5A H -0.0687(39) -0.1684(59) 0.3299(24) 0.068(15) Uiso 1 d . .
H5B H -0.1631(39) -0.2358(69) 0.3031(30) 0.076(18) Uiso 1 d . .
H6A H -0.1624(47) -0.0929(85) 0.4203(33) 0.105(23) Uiso 1 d . .
H6B H -0.2371(43) -0.2285(61) 0.3973(24) 0.074(16) Uiso 1 d . .
H7A H -0.0107(25) -0.1706(48) 0.4442(18) 0.029(10) Uiso 1 d . .
H7B H -0.0092(30) -0.3066(48) 0.5048(25) 0.048(12) Uiso 1 d . .
H8 H 0.0839(28) -0.4573(54) 0.4421(21) 0.043(12) Uiso 1 d . .
H9A H 0.0230(33) -0.4191(53) 0.3385(22) 0.046(12) Uiso 1 d . .
H9B H 0.1233(30) -0.4298(51) 0.3404(21) 0.037(12) Uiso 1 d . .
H10A H 0.1677(24) -0.0593(47) 0.3026(19) 0.023(10) Uiso 1 d . .
H10B H 0.2111(30) -0.2211(52) 0.3180(21) 0.046(12) Uiso 1 d . .

loop_
_atom_type_symbol
_atom_type_description
_atom_type_scat_dispersion_real
_atom_type_scat_dispersion_imag
_atom_type_scat_source
C C 0.0181 0.0091 'International Tables Vol C Tables 4.2.6.8 and 6.1.1.4'
H H 0.0000 0.0000 'International Tables Vol C Tables 4.2.6.8 and 6.1.1.4'
O O 0.0492 0.0322 'International Tables Vol C Tables 4.2.6.8 and 6.1.1.4'
S S 0.3331 0.5567 'International Tables Vol C Tables 4.2.6.8 and 6.1.1.4'

loop_
_geom_angle_atom_site_label_1
_geom_angle_atom_site_label_2
_geom_angle_atom_site_label_3
_geom_angle
_geom_angle_site_symmetry_1
_geom_angle_site_symmetry_3
_geom_angle_publ_flag
C1 S1 C8 101.5(2) . . ?
C2 S2 C3 101.2(2) . . ?
C4 S3 C5 100.7(3) . . ?
C7 S4 C6 100.0(2) . . ?
C10 C1 C2 116.4(4) . . ?
C10 C1 S1 110.3(3) . . ?
C2 C1 S1 110.7(3) . . ?
C1 C2 S2 117.2(3) . . ?
C4 C3 S2 114.4(3) . . ?
C3 C4 S3 113.0(4) . . ?
C6 C5 S3 112.0(4) . . ?
C5 C6 S4 110.4(4) . . ?
C8 C7 S4 117.2(3) . . ?
C9 C8 C7 116.2(4) . . ?
C9 C8 S1 110.4(3) . . ?
C7 C8 S1 110.4(3) . . ?
O1 C9 C8 112.8(3) . . ?
C9 O1 C10 111.5(3) . . ?
O1 C10 C1 112.0(3) . . ?

loop_
_geom_bond_atom_site_label_1
_geom_bond_atom_site_label_2
_geom_bond_distance
_geom_bond_site_symmetry_2
_geom_bond_publ_flag
S1 C1 1.838(4) . ?
S1 C8 1.844(4) . ?
S2 C2 1.811(4) . ?
S2 C3 1.824(5) . ?
S3 C4 1.817(5) . ?
S3 C5 1.847(6) . ?
S4 C7 1.823(4) . ?
S4 C6 1.852(7) . ?
C1 C10 1.508(6) . ?
C1 C2 1.530(6) . ?
C3 C4 1.511(7) . ?
C5 C6 1.491(8) . ?
C7 C8 1.518(6) . ?
C8 C9 1.518(6) . ?
C9 O1 1.434(5) . ?
O1 C10 1.437(5) . ?

loop_
_geom_torsion_atom_site_label_1
_geom_torsion_atom_site_label_2
_geom_torsion_atom_site_label_3
_geom_torsion_atom_site_label_4
_geom_torsion
_geom_torsion_site_symmetry_1
_geom_torsion_site_symmetry_2
_geom_torsion_site_symmetry_3
_geom_torsion_site_symmetry_4
_geom_torsion_publ_flag
C8 S1 C1 C10 -44.7(3) . . . . ?
C8 S1 C1 C2 85.7(3) . . . . ?
C10 C1 C2 S2 -45.0(5) . . . . ?
S1 C1 C2 S2 -172.0(2) . . . . ?
C3 S2 C2 C1 89.9(4) . . . . ?
C2 S2 C3 C4 74.4(4) . . . . ?
S2 C3 C4 S3 -167.3(3) . . . . ?
C5 S3 C4 C3 75.4(4) . . . . ?
C4 S3 C5 C6 83.0(4) . . . . ?
S3 C5 C6 S4 -162.7(3) . . . . ?
C7 S4 C6 C5 79.0(4) . . . . ?
C6 S4 C7 C8 -124.6(4) . . . . ?
S4 C7 C8 C9 51.0(5) . . . . ?
S4 C7 C8 S1 177.7(2) . . . . ?
C1 S1 C8 C9 43.3(3) . . . . ?
C1 S1 C8 C7 -86.6(3) . . . . ?
C7 C8 C9 O1 68.6(5) . . . . ?
S1 C8 C9 O1 -58.1(4) . . . . ?
C8 C9 O1 C10 71.7(4) . . . . ?
C9 O1 C10 C1 -73.1(4) . . . . ?
C2 C1 C10 O1 -66.6(5) . . . . ?
S1 C1 C10 O1 60.6(4) . . . . ?

loop_
_cod_related_entry_id
_cod_related_entry_database
_cod_related_entry_code
1 ChemSpider 433608
